data_2229220
loop_
_publ_author_name
'Najafi, Ezzatollah'
'Amini, Mostafa M.'
'Ng, Seik Weng'

_publ_section_title
;
 8-Hydroxy-2-methylquinolinium
 tetrachlorido(pyridine-2-carboxylato-\k^2^<i>N</i>,<i>O</i>)stannate(IV)
;
_journal_coeditor_code SI2327
_journal_issue 2
_journal_name_full 'Acta Crystallographica Section E'
_journal_page_first m240
_journal_paper_doi 10.1107/S1600536811001942
_journal_volume 67
_journal_year 2011
_chemical_formula_iupac '(C10 H10 N O) [Sn Cl4 (C6 H4 N O2)]'
_chemical_formula_moiety 'C10 H10 N O +, C6 H4 Cl4 N O2 Sn -'
_chemical_formula_sum 'C16 H14 Cl4 N2 O3 Sn'
_chemical_formula_weight 542.78
_chemical_name_systematic
;
8-Hydroxy-2-methylquinolinium
tetrachlorido(pyridine-2-carboxylato-\k^2^<i>N</i>,<i>O</i>)stannate(IV)
;
_space_group_IT_number 14
_symmetry_cell_setting monoclinic
_symmetry_space_group_name_Hall '-P 2ybc'
_symmetry_space_group_name_H-M 'P 1 21/c 1'
_atom_sites_solution_hydrogens geom
_atom_sites_solution_primary direct
_atom_sites_solution_secondary difmap
_audit_creation_method SHELXL-97
_cell_angle_alpha 90.00
_cell_angle_beta 94.563(2)
_cell_angle_gamma 90.00
_cell_formula_units_Z 4
_cell_length_a 11.5188(2)
_cell_length_b 11.1971(2)
_cell_length_c 15.0257(2)
_cell_measurement_reflns_used 5318
_cell_measurement_temperature 100(2)
_cell_measurement_theta_max 29.2
_cell_measurement_theta_min 2.3
_cell_volume 1931.83(5)
_computing_cell_refinement 'CrysAlis PRO (Agilent Technologies, 2010)'
_computing_data_collection 'CrysAlis PRO (Agilent Technologies, 2010)'
_computing_data_reduction 'CrysAlis PRO (Agilent Technologies, 2010)'
_computing_molecular_graphics 'X-SEED (Barbour, 2001)'
_computing_publication_material 'publCIF (Westrip, 2010)'
_computing_structure_refinement 'SHELXL97 (Sheldrick, 2008)'
_computing_structure_solution 'SHELXS97 (Sheldrick, 2008)'
_diffrn_ambient_temperature 100(2)
_diffrn_detector_area_resol_mean 10.4041
_diffrn_measured_fraction_theta_full 0.969
_diffrn_measured_fraction_theta_max 0.969
_diffrn_measurement_device_type 'Agilent SuperNova Dual diffractometer with an Atlas detector'
_diffrn_measurement_method \w
_diffrn_radiation_monochromator Mirror
_diffrn_radiation_source 'SuperNova (Mo) X-ray Source'
_diffrn_radiation_type MoK\a
_diffrn_radiation_wavelength 0.71073
_diffrn_reflns_av_R_equivalents 0.0308
_diffrn_reflns_av_sigmaI/netI 0.0445
_diffrn_reflns_limit_h_max 14
_diffrn_reflns_limit_h_min -13
_diffrn_reflns_limit_k_max 14
_diffrn_reflns_limit_k_min -9
_diffrn_reflns_limit_l_max 18
_diffrn_reflns_limit_l_min -19
_diffrn_reflns_number 9737
_diffrn_reflns_theta_full 27.49
_diffrn_reflns_theta_max 27.49
_diffrn_reflns_theta_min 2.54
_diffrn_standards_decay_% 0
_diffrn_standards_interval_count 0
_diffrn_standards_interval_time 0
_diffrn_standards_number 0
_exptl_absorpt_coefficient_mu 1.895
_exptl_absorpt_correction_T_max 0.7031
_exptl_absorpt_correction_T_min 0.6002
_exptl_absorpt_correction_type multi-scan
_exptl_absorpt_process_details '(CrysAlis PRO; Agilent Technologies, 2010)'
_exptl_crystal_colour Beige
_exptl_crystal_density_diffrn 1.866
_exptl_crystal_density_method 'not measured'
_exptl_crystal_description Prism
_exptl_crystal_F_000 1064
_exptl_crystal_size_max 0.30
_exptl_crystal_size_mid 0.25
_exptl_crystal_size_min 0.20
_refine_diff_density_max 0.541
_refine_diff_density_min -0.621
_refine_ls_extinction_method none
_refine_ls_goodness_of_fit_ref 1.040
_refine_ls_hydrogen_treatment mixed
_refine_ls_matrix_type full
_refine_ls_number_parameters 242
_refine_ls_number_reflns 4304
_refine_ls_number_restraints 2
_refine_ls_restrained_S_all 1.039
_refine_ls_R_factor_all 0.0376
_refine_ls_R_factor_gt 0.0278
_refine_ls_shift/su_max 0.001
_refine_ls_shift/su_mean 0.001
_refine_ls_structure_factor_coef Fsqd
_refine_ls_weighting_details 'calc w=1/[\s^2^(Fo^2^)+(0.0264P)^2^] where P=(Fo^2^+2Fc^2^)/3'
_refine_ls_weighting_scheme calc
_refine_ls_wR_factor_gt 0.0573
_refine_ls_wR_factor_ref 0.0641
_reflns_number_gt 3686
_reflns_number_total 4304
_reflns_threshold_expression I>2\s(I)
_cod_data_source_file si2327.cif
_cod_data_source_block I
_cod_original_sg_symbol_H-M 'P 21/c'
_cod_database_code 2229220
_cod_database_fobs_code 2229220

loop_
_symmetry_equiv_pos_as_xyz
'x, y, z'
'-x, y+1/2, -z+1/2'
'-x, -y, -z'
'x, -y-1/2, z-1/2'

loop_
_atom_site_type_symbol
_atom_site_label
_atom_site_fract_x
_atom_site_fract_y
_atom_site_fract_z
_atom_site_U_iso_or_equiv
_atom_site_adp_type
_atom_site_calc_flag
_atom_site_refinement_flags
_atom_site_occupancy
_atom_site_disorder_assembly
_atom_site_disorder_group
Sn Sn1 0.739358(15) 0.452510(16) 0.285941(11) 0.01301(7) Uani d . 1 . .
Cl Cl1 0.63844(6) 0.27357(6) 0.32327(4) 0.01928(15) Uani d . 1 . .
Cl Cl2 0.57101(6) 0.54218(6) 0.21479(4) 0.01787(15) Uani d . 1 . .
Cl Cl3 0.81600(6) 0.36052(6) 0.15995(4) 0.02070(16) Uani d . 1 . .
Cl Cl4 0.85945(6) 0.62635(6) 0.26734(4) 0.01903(15) Uani d . 1 . .
O O1 0.70258(16) 0.52449(16) 0.41026(12) 0.0163(4) Uani d . 1 . .
O O2 0.75372(17) 0.52641(17) 0.55626(12) 0.0202(4) Uani d . 1 . .
O O3 0.66210(17) 0.64322(18) 0.69025(12) 0.0206(4) Uani d D 1 . .
H H3 0.690(3) 0.616(3) 0.6447(13) 0.031 Uiso d D 1 . .
N N1 0.88239(18) 0.38362(19) 0.38018(13) 0.0131(5) Uani d . 1 . .
N N2 0.58299(19) 0.7069(2) 0.84655(14) 0.0154(5) Uani d D 1 . .
H H2 0.553(2) 0.732(3) 0.7947(11) 0.023 Uiso d D 1 . .
C C1 0.7667(2) 0.4919(2) 0.48003(17) 0.0153(6) Uani d . 1 . .
C C2 0.8656(2) 0.4085(2) 0.46593(17) 0.0138(5) Uani d . 1 . .
C C3 0.9373(2) 0.3617(2) 0.53524(18) 0.0180(6) Uani d . 1 . .
H H3A 0.9239 0.3787 0.5955 0.022 Uiso calc R 1 . .
C C4 1.0291(2) 0.2895(2) 0.51533(18) 0.0196(6) Uani d . 1 . .
H H4 1.0788 0.2552 0.5619 0.024 Uiso calc R 1 . .
C C5 1.0481(2) 0.2677(3) 0.42687(18) 0.0191(6) Uani d . 1 . .
H H5 1.1125 0.2207 0.4119 0.023 Uiso calc R 1 . .
C C6 0.9718(2) 0.3155(2) 0.36087(18) 0.0174(6) Uani d . 1 . .
H H6 0.9832 0.2994 0.3001 0.021 Uiso calc R 1 . .
C C8 0.7199(2) 0.5982(2) 0.76441(17) 0.0155(6) Uani d . 1 . .
C C9 0.8168(2) 0.5276(2) 0.76669(18) 0.0194(6) Uani d . 1 . .
H H9 0.8488 0.5065 0.7125 0.023 Uiso calc R 1 . .
C C10 0.8698(2) 0.4858(3) 0.84826(19) 0.0205(6) Uani d . 1 . .
H H10 0.9385 0.4388 0.8483 0.025 Uiso calc R 1 . .
C C11 0.8247(2) 0.5114(3) 0.92770(18) 0.0203(6) Uani d . 1 . .
H H11 0.8598 0.4796 0.9820 0.024 Uiso calc R 1 . .
C C12 0.7261(2) 0.5851(2) 0.92813(18) 0.0161(6) Uani d . 1 . .
C C13 0.6761(2) 0.6306(2) 0.84629(17) 0.0149(6) Uani d . 1 . .
C C14 0.6737(2) 0.6196(3) 1.00615(18) 0.0211(6) Uani d . 1 . .
H H14 0.7031 0.5884 1.0623 0.025 Uiso calc R 1 . .
C C15 0.5820(2) 0.6965(3) 1.00250(18) 0.0203(6) Uani d . 1 . .
H H15 0.5489 0.7192 1.0559 0.024 Uiso calc R 1 . .
C C16 0.5358(2) 0.7424(3) 0.91984(18) 0.0187(6) Uani d . 1 . .
C C17 0.4394(3) 0.8305(3) 0.91255(19) 0.0237(7) Uani d . 1 . .
H H17A 0.4068 0.8350 0.8504 0.036 Uiso calc R 1 . .
H H17B 0.4692 0.9091 0.9318 0.036 Uiso calc R 1 . .
H H17C 0.3786 0.8056 0.9506 0.036 Uiso calc R 1 . .

loop_
_atom_site_aniso_label
_atom_site_aniso_U_11
_atom_site_aniso_U_22
_atom_site_aniso_U_33
_atom_site_aniso_U_12
_atom_site_aniso_U_13
_atom_site_aniso_U_23
Sn1 0.01389(11) 0.01420(11) 0.01113(10) 0.00037(7) 0.00216(7) -0.00015(7)
Cl1 0.0187(3) 0.0184(3) 0.0206(3) -0.0032(3) 0.0005(3) 0.0025(3)
Cl2 0.0166(3) 0.0192(3) 0.0174(3) 0.0018(3) -0.0008(3) 0.0015(3)
Cl3 0.0250(4) 0.0234(4) 0.0142(3) 0.0023(3) 0.0047(3) -0.0034(3)
Cl4 0.0202(3) 0.0173(3) 0.0198(3) -0.0032(3) 0.0028(3) 0.0020(3)
O1 0.0187(10) 0.0195(10) 0.0107(9) 0.0043(8) 0.0020(8) -0.0013(8)
O2 0.0233(11) 0.0247(11) 0.0132(10) -0.0022(9) 0.0048(8) -0.0031(8)
O3 0.0230(11) 0.0263(11) 0.0125(10) 0.0091(9) 0.0014(8) -0.0013(8)
N1 0.0141(11) 0.0139(11) 0.0115(11) -0.0029(10) 0.0018(9) -0.0009(9)
N2 0.0163(12) 0.0177(12) 0.0121(11) 0.0015(10) 0.0001(9) -0.0005(10)
C1 0.0180(14) 0.0147(14) 0.0138(14) -0.0040(12) 0.0048(11) -0.0017(11)
C2 0.0145(13) 0.0124(13) 0.0148(13) -0.0044(11) 0.0024(10) 0.0004(11)
C3 0.0237(15) 0.0145(14) 0.0158(14) -0.0030(12) 0.0020(12) -0.0004(11)
C4 0.0225(15) 0.0165(14) 0.0190(14) 0.0006(12) -0.0044(12) 0.0017(12)
C5 0.0164(14) 0.0181(14) 0.0224(15) 0.0020(12) -0.0004(11) -0.0031(12)
C6 0.0153(14) 0.0170(14) 0.0204(15) 0.0007(12) 0.0038(11) -0.0026(12)
C8 0.0171(14) 0.0137(13) 0.0159(13) -0.0030(12) 0.0017(11) -0.0011(11)
C9 0.0227(15) 0.0192(15) 0.0170(14) 0.0009(12) 0.0058(12) -0.0034(12)
C10 0.0165(14) 0.0184(14) 0.0269(16) 0.0027(12) 0.0030(12) 0.0015(12)
C11 0.0220(15) 0.0211(15) 0.0172(15) 0.0015(13) -0.0015(12) 0.0045(12)
C12 0.0155(14) 0.0151(14) 0.0178(14) -0.0030(12) 0.0014(11) 0.0010(11)
C13 0.0152(14) 0.0144(14) 0.0152(13) -0.0018(11) 0.0024(11) 0.0003(11)
C14 0.0194(15) 0.0283(17) 0.0155(14) -0.0055(13) 0.0007(11) 0.0025(12)
C15 0.0226(15) 0.0265(16) 0.0127(13) -0.0029(13) 0.0079(11) -0.0057(12)
C16 0.0168(14) 0.0207(15) 0.0195(14) -0.0050(12) 0.0063(11) -0.0049(12)
C17 0.0224(16) 0.0277(17) 0.0219(15) 0.0018(13) 0.0064(12) -0.0050(13)

loop_
_atom_type_symbol
_atom_type_description
_atom_type_scat_dispersion_real
_atom_type_scat_dispersion_imag
_atom_type_scat_source
C C 0.0033 0.0016 'International Tables Vol C Tables 4.2.6.8 and 6.1.1.4'
H H 0.0000 0.0000 'International Tables Vol C Tables 4.2.6.8 and 6.1.1.4'
N N 0.0061 0.0033 'International Tables Vol C Tables 4.2.6.8 and 6.1.1.4'
O O 0.0106 0.0060 'International Tables Vol C Tables 4.2.6.8 and 6.1.1.4'
Cl Cl 0.1484 0.1585 'International Tables Vol C Tables 4.2.6.8 and 6.1.1.4'
Sn Sn -0.6537 1.4246 'International Tables Vol C Tables 4.2.6.8 and 6.1.1.4'

loop_
_geom_angle_atom_site_label_1
_geom_angle_atom_site_label_2
_geom_angle_atom_site_label_3
_geom_angle_site_symmetry_1
_geom_angle_site_symmetry_3
_geom_angle
_geom_angle_publ_flag
O1 Sn1 N1 . . 76.07(7) ?
O1 Sn1 Cl2 . . 91.31(5) ?
N1 Sn1 Cl2 . . 167.32(6) ?
O1 Sn1 Cl3 . . 168.94(5) ?
N1 Sn1 Cl3 . . 93.06(6) ?
Cl2 Sn1 Cl3 . . 99.60(2) ?
O1 Sn1 Cl1 . . 88.68(5) ?
N1 Sn1 Cl1 . . 84.83(6) ?
Cl2 Sn1 Cl1 . . 93.73(2) ?
Cl3 Sn1 Cl1 . . 92.39(2) ?
O1 Sn1 Cl4 . . 87.23(5) ?
N1 Sn1 Cl4 . . 87.20(6) ?
Cl2 Sn1 Cl4 . . 93.56(2) ?
Cl3 Sn1 Cl4 . . 90.27(2) ?
Cl1 Sn1 Cl4 . . 171.72(2) ?
C1 O1 Sn1 . . 118.10(17) ?
C8 O3 H3 . . 110(2) ?
C6 N1 C2 . . 119.9(2) ?
C6 N1 Sn1 . . 127.34(17) ?
C2 N1 Sn1 . . 112.47(17) ?
C16 N2 C13 . . 124.1(2) ?
C16 N2 H2 . . 119(2) ?
C13 N2 H2 . . 117(2) ?
O2 C1 O1 . . 124.5(3) ?
O2 C1 C2 . . 118.5(2) ?
O1 C1 C2 . . 117.0(2) ?
N1 C2 C3 . . 121.4(3) ?
N1 C2 C1 . . 115.6(2) ?
C3 C2 C1 . . 123.0(2) ?
C2 C3 C4 . . 118.7(3) ?
C2 C3 H3A . . 120.6 ?
C4 C3 H3A . . 120.6 ?
C3 C4 C5 . . 119.5(3) ?
C3 C4 H4 . . 120.2 ?
C5 C4 H4 . . 120.2 ?
C6 C5 C4 . . 118.7(3) ?
C6 C5 H5 . . 120.6 ?
C4 C5 H5 . . 120.6 ?
N1 C6 C5 . . 121.7(3) ?
N1 C6 H6 . . 119.2 ?
C5 C6 H6 . . 119.2 ?
O3 C8 C9 . . 125.9(2) ?
O3 C8 C13 . . 115.8(2) ?
C9 C8 C13 . . 118.3(2) ?
C8 C9 C10 . . 120.8(3) ?
C8 C9 H9 . . 119.6 ?
C10 C9 H9 . . 119.6 ?
C11 C10 C9 . . 121.5(3) ?
C11 C10 H10 . . 119.3 ?
C9 C10 H10 . . 119.3 ?
C10 C11 C12 . . 119.3(3) ?
C10 C11 H11 . . 120.3 ?
C12 C11 H11 . . 120.3 ?
C13 C12 C11 . . 118.9(2) ?
C13 C12 C14 . . 116.9(2) ?
C11 C12 C14 . . 124.3(3) ?
N2 C13 C12 . . 119.2(2) ?
N2 C13 C8 . . 119.7(2) ?
C12 C13 C8 . . 121.1(2) ?
C15 C14 C12 . . 121.4(3) ?
C15 C14 H14 . . 119.3 ?
C12 C14 H14 . . 119.3 ?
C14 C15 C16 . . 120.3(3) ?
C14 C15 H15 . . 119.9 ?
C16 C15 H15 . . 119.9 ?
N2 C16 C15 . . 118.1(3) ?
N2 C16 C17 . . 119.5(2) ?
C15 C16 C17 . . 122.4(2) ?
C16 C17 H17A . . 109.5 ?
C16 C17 H17B . . 109.5 ?
H17A C17 H17B . . 109.5 ?
C16 C17 H17C . . 109.5 ?
H17A C17 H17C . . 109.5 ?
H17B C17 H17C . . 109.5 ?

loop_
_geom_bond_atom_site_label_1
_geom_bond_atom_site_label_2
_geom_bond_site_symmetry_2
_geom_bond_distance
_geom_bond_publ_flag
Sn1 O1 . 2.1081(17) ?
Sn1 N1 . 2.223(2) ?
Sn1 Cl2 . 2.3626(7) ?
Sn1 Cl3 . 2.3854(7) ?
Sn1 Cl1 . 2.4050(7) ?
Sn1 Cl4 . 2.4171(7) ?
O1 C1 . 1.286(3) ?
O2 C1 . 1.229(3) ?
O3 C8 . 1.350(3) ?
O3 H3 . 0.84(3) ?
N1 C6 . 1.332(3) ?
N1 C2 . 1.347(3) ?
N2 C16 . 1.327(3) ?
N2 C13 . 1.371(3) ?
N2 H2 . 0.88(3) ?
C1 C2 . 1.502(4) ?
C2 C3 . 1.380(4) ?
C3 C4 . 1.382(4) ?
C3 H3A . 0.9500 ?
C4 C5 . 1.386(4) ?
C4 H4 . 0.9500 ?
C5 C6 . 1.380(4) ?
C5 H5 . 0.9500 ?
C6 H6 . 0.9500 ?
C8 C9 . 1.365(4) ?
C8 C13 . 1.414(4) ?
C9 C10 . 1.405(4) ?
C9 H9 . 0.9500 ?
C10 C11 . 1.369(4) ?
C10 H10 . 0.9500 ?
C11 C12 . 1.404(4) ?
C11 H11 . 0.9500 ?
C12 C13 . 1.411(4) ?
C12 C14 . 1.414(4) ?
C14 C15 . 1.361(4) ?
C14 H14 . 0.9500 ?
C15 C16 . 1.409(4) ?
C15 H15 . 0.9500 ?
C16 C17 . 1.483(4) ?
C17 H17A . 0.9800 ?
C17 H17B . 0.9800 ?
C17 H17C . 0.9800 ?

loop_
_geom_hbond_atom_site_label_D
_geom_hbond_atom_site_label_H
_geom_hbond_atom_site_label_A
_geom_hbond_site_symmetry_A
_geom_hbond_distance_DH
_geom_hbond_distance_HA
_geom_hbond_distance_DA
_geom_hbond_angle_DHA
_geom_hbond_publ_flag
O3 H3 O2 . 0.84(3) 1.860(10) 2.686(3) 168(3) yes

loop_
_geom_torsion_atom_site_label_1
_geom_torsion_atom_site_label_2
_geom_torsion_atom_site_label_3
_geom_torsion_atom_site_label_4
_geom_torsion_site_symmetry_1
_geom_torsion_site_symmetry_2
_geom_torsion_site_symmetry_3
_geom_torsion_site_symmetry_4
_geom_torsion
_geom_torsion_publ_flag
N1 Sn1 O1 C1 . . . . -5.35(18) ?
Cl2 Sn1 O1 C1 . . . . 173.35(18) ?
Cl3 Sn1 O1 C1 . . . . -16.0(4) ?
Cl1 Sn1 O1 C1 . . . . 79.65(18) ?
Cl4 Sn1 O1 C1 . . . . -93.15(18) ?
O1 Sn1 N1 C6 . . . . -178.3(2) ?
Cl2 Sn1 N1 C6 . . . . 175.77(18) ?
Cl3 Sn1 N1 C6 . . . . -0.3(2) ?
Cl1 Sn1 N1 C6 . . . . 91.8(2) ?
Cl4 Sn1 N1 C6 . . . . -90.5(2) ?
O1 Sn1 N1 C2 . . . . 7.74(17) ?
Cl2 Sn1 N1 C2 . . . . 1.8(4) ?
Cl3 Sn1 N1 C2 . . . . -174.30(17) ?
Cl1 Sn1 N1 C2 . . . . -82.18(17) ?
Cl4 Sn1 N1 C2 . . . . 95.58(17) ?
Sn1 O1 C1 O2 . . . . -179.3(2) ?
Sn1 O1 C1 C2 . . . . 2.3(3) ?
C6 N1 C2 C3 . . . . -2.0(4) ?
Sn1 N1 C2 C3 . . . . 172.4(2) ?
C6 N1 C2 C1 . . . . 176.5(2) ?
Sn1 N1 C2 C1 . . . . -9.1(3) ?
O2 C1 C2 N1 . . . . -173.5(2) ?
O1 C1 C2 N1 . . . . 5.0(4) ?
O2 C1 C2 C3 . . . . 5.0(4) ?
O1 C1 C2 C3 . . . . -176.5(2) ?
N1 C2 C3 C4 . . . . 1.1(4) ?
C1 C2 C3 C4 . . . . -177.3(3) ?
C2 C3 C4 C5 . . . . 1.1(4) ?
C3 C4 C5 C6 . . . . -2.3(4) ?
C2 N1 C6 C5 . . . . 0.8(4) ?
Sn1 N1 C6 C5 . . . . -172.80(19) ?
C4 C5 C6 N1 . . . . 1.4(4) ?
O3 C8 C9 C10 . . . . 180.0(3) ?
C13 C8 C9 C10 . . . . 1.6(4) ?
C8 C9 C10 C11 . . . . 1.8(5) ?
C9 C10 C11 C12 . . . . -2.7(4) ?
C10 C11 C12 C13 . . . . 0.2(4) ?
C10 C11 C12 C14 . . . . -178.6(3) ?
C16 N2 C13 C12 . . . . 0.4(4) ?
C16 N2 C13 C8 . . . . -180.0(3) ?
C11 C12 C13 N2 . . . . -177.1(3) ?
C14 C12 C13 N2 . . . . 1.7(4) ?
C11 C12 C13 C8 . . . . 3.3(4) ?
C14 C12 C13 C8 . . . . -177.9(2) ?
O3 C8 C13 N2 . . . . -2.3(4) ?
C9 C8 C13 N2 . . . . 176.3(3) ?
O3 C8 C13 C12 . . . . 177.3(2) ?
C9 C8 C13 C12 . . . . -4.1(4) ?
C13 C12 C14 C15 . . . . -2.4(4) ?
C11 C12 C14 C15 . . . . 176.4(3) ?
C12 C14 C15 C16 . . . . 0.9(4) ?
C13 N2 C16 C15 . . . . -1.9(4) ?
C13 N2 C16 C17 . . . . 176.6(3) ?
C14 C15 C16 N2 . . . . 1.2(4) ?
C14 C15 C16 C17 . . . . -177.2(3) ?
